data_4318380
loop_
_publ_author_name
'Pablo Vitoria'
'Javier I. Beitia'
'Juan Manuel Guti\'errez-Zorrilla'
'Emilio R. S\'aiz'
'Antonio Luque'
'Maite Insausti'
'Jos\'e J. Blanco'

_publ_contact_author
;
  'Juan Manuel Gutierrez-Zorrilla.
  Departamento de Quimica Inorganica. Facultad de Ciencias
  Universidad del Pais Vasco,  Apdo. 644, E-48080 Bilbao, Spain
;
_publ_contact_author_email qipguloj@lg.ehu.es
_publ_contact_author_fax '+34-944 648 500'
_publ_contact_author_phone '+34-946 015 522'
_publ_section_title
;
 Tetracyanometalates of Ni, Pd, and Pt with Cyclic Diquaternary Cations of
 2,2'-Bipyridine and 1,10-Phenanthroline. A Vibrational, Crystallographic,
 and Theoretical Study of Intermolecular Weak Interactions
;
_journal_name_full 'Inorganic Chemistry'
_journal_page_first 4396
_journal_page_last 4404
_journal_paper_doi 10.1021/ic0200287
_journal_volume 41
_journal_year 2002
_chemical_compound_source 'aqueous synthesis'
_chemical_formula_moiety 'C14 H12 N2, C4 N4 Pt, H2 O'
_chemical_formula_sum 'C18 H14 N6 O Pt'
_chemical_formula_weight 525.44
_chemical_name_systematic
;
5,6-dihydrodipyrazino[1,2,3,4-lmn]-1,10-phenanthrolinium
  tetracyanoplatinate(ii) hydrate
;
_space_group_IT_number 14
_symmetry_cell_setting monoclinic
_symmetry_space_group_name_Hall '-P 2ybc'
_symmetry_space_group_name_H-M 'P 1 21/c 1'
_atom_sites_solution_hydrogens geom
_atom_sites_solution_primary direct
_atom_sites_solution_secondary difmap
_cell_angle_alpha 90
_cell_angle_beta 100.980(10)
_cell_angle_gamma 90
_cell_formula_units_Z 4
_cell_length_a 9.928(2)
_cell_length_b 14.754(2)
_cell_length_c 12.046(4)
_cell_measurement_reflns_used 25
_cell_measurement_temperature 293(2)
_cell_measurement_theta_max 15.65
_cell_measurement_theta_min 5.44
_cell_volume 1732.2(7)
_computing_cell_refinement 'local programs'
_computing_data_collection 'CAD4 programs'
_computing_data_reduction 'XCAD (Harms and Wocadlo,1995)'
_computing_molecular_graphics 'PLATON (Spek, 1990)'
_computing_structure_refinement 'SHELXL-93 (Sheldrick, 1993)'
_computing_structure_solution 'SIR-92 (Altomare, 1993)'
_diffrn_ambient_temperature 293(2)
_diffrn_measurement_device 'Enraf Nonius CAD4 diffractometer'
_diffrn_measurement_method '\w/2\q mode'
_diffrn_radiation_monochromator graphite
_diffrn_radiation_source 'x-ray tube'
_diffrn_radiation_type MoK\a
_diffrn_radiation_wavelength 0.71069
_diffrn_reflns_av_R_equivalents 0
_diffrn_reflns_av_sigmaI/netI 0.0224
_diffrn_reflns_limit_h_max 13
_diffrn_reflns_limit_h_min -13
_diffrn_reflns_limit_k_max 20
_diffrn_reflns_limit_k_min 0
_diffrn_reflns_limit_l_max 16
_diffrn_reflns_limit_l_min 0
_diffrn_reflns_number 5219
_diffrn_reflns_theta_max 30
_diffrn_reflns_theta_min 2
_diffrn_standards_decay_% 5
_diffrn_standards_interval_count 98
_diffrn_standards_interval_time 3600
_diffrn_standards_number 2
_exptl_absorpt_coefficient_mu 8.121
_exptl_absorpt_correction_T_max 0.2894
_exptl_absorpt_correction_T_min 0.0651
_exptl_absorpt_correction_type empirical
_exptl_absorpt_process_details 'DIFABS (Walker and Stuart, 1983)'
_exptl_crystal_colour yellow
_exptl_crystal_density_diffrn 2.015
_exptl_crystal_density_meas 2.02(1)
_exptl_crystal_density_method flotation
_exptl_crystal_description prismatic
_exptl_crystal_F_000 1000
_exptl_crystal_size_max 0.55
_exptl_crystal_size_mid 0.20
_exptl_crystal_size_min 0.15
_refine_diff_density_max 1.087
_refine_diff_density_min -2.421
_refine_diff_density_rms 0.188
_refine_ls_extinction_method none
_refine_ls_goodness_of_fit_gt 1.755
_refine_ls_goodness_of_fit_ref 1.443
_refine_ls_hydrogen_treatment refall
_refine_ls_matrix_type full
_refine_ls_number_parameters 238
_refine_ls_number_reflns 5029
_refine_ls_number_restraints 0
_refine_ls_restrained_S_all 1.443
_refine_ls_restrained_S_obs 1.755
_refine_ls_R_factor_all 0.0713
_refine_ls_R_factor_gt 0.0336
_refine_ls_shift/su_max 0.010
_refine_ls_shift/su_mean 0.001
_refine_ls_structure_factor_coef Fsqd
_refine_ls_weighting_details 'calc w=1/[\s^2^(Fo^2^)+(0.0636P)^2^+0.0120P] where P=(Fo^2^+2Fc^2^)/3'
_refine_ls_weighting_scheme calc
_refine_ls_wR_factor_all 0.0968
_refine_ls_wR_factor_ref 0.1071
_reflns_number_gt 2441
_reflns_number_total 5029
_reflns_threshold_expression I>2sigma(I)
_cod_data_source_file ic0200287_4.cif
_cod_data_source_block comp6
_cod_original_sg_symbol_H-M 'P 21/c'
_cod_original_formula_sum 'C18 H14 N6 O1 Pt1'
_cod_database_code 4318380

loop_
_symmetry_equiv_pos_as_xyz
'x, y, z'
'-x, y+1/2, -z+1/2'
'-x, -y, -z'
'x, -y-1/2, z-1/2'

loop_
_atom_site_label
_atom_site_type_symbol
_atom_site_fract_x
_atom_site_fract_y
_atom_site_fract_z
_atom_site_U_iso_or_equiv
_atom_site_adp_type
_atom_site_occupancy
_atom_site_calc_flag
_atom_site_refinement_flags
_atom_site_disorder_group
Pt1 Pt 0 0.5 0.5 0.02978(8) Uani 1 d S .
Pt2 Pt 0.5 0 0.5 0.03219(8) Uani 1 d S .
O1 O 0.3742(3) 0.3062(2) 0.4038(3) 0.0810(10) Uani 1 d . .
N1 N 0.0682(4) 0.3091(2) 0.4142(3) 0.0582(10) Uani 1 d . .
N2 N 0.2494(4) 0.5839(2) 0.4116(3) 0.0608(10) Uani 1 d . .
C1 C 0.0442(4) 0.3776(3) 0.4470(3) 0.0385(8) Uani 1 d . .
C2 C 0.1597(4) 0.5519(2) 0.4430(3) 0.0395(9) Uani 1 d . .
N3 N 0.3808(3) 0.1723(2) 0.5975(3) 0.0562(9) Uani 1 d . .
N4 N 0.7216(4) 0.1238(2) 0.4218(3) 0.0566(9) Uani 1 d . .
C3 C 0.4215(4) 0.1088(3) 0.5621(3) 0.0398(9) Uani 1 d . .
C4 C 0.6399(4) 0.0781(3) 0.4491(3) 0.0396(9) Uani 1 d . .
N11 N 0.8479(3) 0.3352(2) 0.1867(2) 0.0320(7) Uani 1 d . .
C12 C 0.9437(4) 0.2926(2) 0.1454(3) 0.0391(8) Uani 1 d . .
C13 C 1.0527(4) 0.3391(3) 0.1181(3) 0.0483(10) Uani 1 d . .
C14 C 1.0606(3) 0.4301(3) 0.1274(3) 0.0430(9) Uani 1 d . .
C15 C 0.9571(5) 0.4772(3) 0.1669(4) 0.0368(10) Uani 1 d . .
C16 C 0.8533(4) 0.4274(2) 0.2020(3) 0.0275(7) Uani 1 d . .
C17 C 0.9530(4) 0.5740(3) 0.1710(3) 0.0412(10) Uani 1 d . .
C18 C 0.7259(3) 0.2862(2) 0.2089(3) 0.0379(8) Uani 1 d . .
N21 N 0.6567(3) 0.4255(2) 0.2957(3) 0.0327(7) Uani 1 d . .
C22 C 0.5593(4) 0.4663(4) 0.3382(4) 0.0460(10) Uani 1 d . .
C23 C 0.5471(5) 0.5601(3) 0.3359(4) 0.0500(12) Uani 1 d . .
C24 C 0.6405(5) 0.6097(3) 0.2928(4) 0.0460(11) Uani 1 d . .
C25 C 0.7454(3) 0.5689(3) 0.2493(2) 0.0322(9) Uani 1 d . .
C26 C 0.7498(3) 0.4734(4) 0.2494(2) 0.0298(9) Uani 1 d . .
C27 C 0.8476(5) 0.6168(3) 0.2062(3) 0.0427(10) Uani 1 d . .
C28 C 0.6783(4) 0.3248(3) 0.3094(3) 0.0386(9) Uani 1 d . .
H12 H 0.915 0.2262 0.1279 0.05 Uiso 1 d . .
H13 H 1.1154 0.3124 0.0898 0.05 Uiso 1 d . .
H14 H 1.1368 0.4638 0.1013 0.05 Uiso 1 d . .
H17 H 1.0096 0.6083 0.135 0.05 Uiso 1 d . .
H181 H 0.7587 0.2195 0.2309 0.05 Uiso 1 d . .
H182 H 0.6564 0.2858 0.142 0.05 Uiso 1 d . .
H22 H 0.489 0.4279 0.3715 0.05 Uiso 1 d . .
H23 H 0.4895 0.5978 0.3742 0.05 Uiso 1 d . .
H24 H 0.6509 0.6836 0.3032 0.05 Uiso 1 d . .
H27 H 0.8422 0.6874 0.1998 0.05 Uiso 1 d . .
H282 H 0.761 0.3121 0.3902 0.05 Uiso 1 d . .
H281 H 0.5847 0.2984 0.3172 0.05 Uiso 1 d . .
H1 H 0.378 0.2735 0.4698 0.05 Uiso 1 d . .
H2 H 0.2842 0.3131 0.381 0.05 Uiso 1 d . .

loop_
_atom_site_aniso_label
_atom_site_aniso_U_11
_atom_site_aniso_U_22
_atom_site_aniso_U_33
_atom_site_aniso_U_23
_atom_site_aniso_U_13
_atom_site_aniso_U_12
Pt1 0.03156(13) 0.02876(13) 0.02950(13) 0.00086(7) 0.00699(9) 0.00177(7)
Pt2 0.03098(13) 0.03252(13) 0.03268(13) -0.00098(8) 0.00510(9) 0.00156(7)
O1 0.062(2) 0.092(2) 0.094(2) 0.015(2) 0.028(2) -0.016(2)
N1 0.071(2) 0.048(2) 0.057(2) -0.005(2) 0.017(2) 0.009(2)
N2 0.050(2) 0.061(2) 0.076(3) 0.012(2) 0.023(2) -0.003(2)
C1 0.041(2) 0.032(2) 0.043(2) 0.006(2) 0.009(2) 0.003(2)
C2 0.041(2) 0.035(2) 0.042(2) 0.000(2) 0.007(2) 0.004(2)
N3 0.045(2) 0.049(2) 0.077(3) -0.016(2) 0.018(2) 0.000(2)
N4 0.054(2) 0.055(2) 0.062(2) 0.000(2) 0.014(2) -0.004(2)
C3 0.030(2) 0.038(2) 0.052(2) -0.003(2) 0.009(2) -0.002(2)
C4 0.038(2) 0.032(2) 0.048(2) -0.001(2) 0.006(2) 0.001(2)
N11 0.032(2) 0.028(2) 0.037(2) -0.0001(13) 0.0093(13) -0.0015(13)
C12 0.035(2) 0.039(2) 0.044(2) -0.007(2) 0.008(2) 0.004(2)
C13 0.036(2) 0.065(3) 0.048(2) -0.005(2) 0.018(2) 0.006(2)
C14 0.033(2) 0.059(3) 0.040(2) 0.002(2) 0.014(2) -0.003(2)
C15 0.037(2) 0.036(2) 0.038(2) 0.001(2) 0.005(2) -0.007(2)
C16 0.027(2) 0.024(2) 0.031(2) -0.0006(15) 0.0043(14) -0.0004(14)
C17 0.045(2) 0.040(2) 0.041(2) 0.004(2) 0.012(2) -0.013(2)
C18 0.038(2) 0.030(2) 0.045(2) 0.002(2) 0.007(2) -0.003(2)
N21 0.029(2) 0.034(2) 0.039(2) 0.0024(14) 0.0146(13) -0.0039(13)
C22 0.039(2) 0.050(3) 0.052(3) 0.002(2) 0.019(2) 0.001(2)
C23 0.052(3) 0.050(3) 0.050(3) -0.008(2) 0.017(2) 0.008(2)
C24 0.053(3) 0.032(2) 0.049(2) -0.008(2) 0.001(2) 0.011(2)
C25 0.033(2) 0.029(2) 0.033(2) 0.002(2) 0.005(2) 0.0021(14)
C26 0.031(2) 0.028(2) 0.028(2) 0.0026(14) 0.003(2) -0.0023(14)
C27 0.052(2) 0.030(2) 0.044(2) 0.003(2) 0.002(2) -0.009(2)
C28 0.041(2) 0.026(2) 0.053(2) 0.005(2) 0.019(2) -0.002(2)

loop_
_atom_type_symbol
_atom_type_description
_atom_type_scat_dispersion_real
_atom_type_scat_dispersion_imag
_atom_type_scat_source
C C 0.0033 0.0016 'International Tables Vol C Tables 4.2.6.8 and 6.1.1.4'
H H 0.0000 0.0000 'International Tables Vol C Tables 4.2.6.8 and 6.1.1.4'
N N 0.0061 0.0033 'International Tables Vol C Tables 4.2.6.8 and 6.1.1.4'
Pt Pt -1.7033 8.3905 'International Tables Vol C Tables 4.2.6.8 and 6.1.1.4'
O O 0.0106 0.006 'International Tables Vol C Tables 4.2.6.8 and 6.1.1.4'

loop_
_geom_angle_atom_site_label_1
_geom_angle_atom_site_label_2
_geom_angle_atom_site_label_3
_geom_angle
_geom_angle_site_symmetry_1
_geom_angle_site_symmetry_3
_geom_angle_publ_flag
C1 Pt1 C1 180 3_566 . ?
C1 Pt1 C2 90.0(2) 3_566 . ?
C1 Pt1 C2 89.97(15) . . ?
C1 Pt1 C2 90.0(2) 3_566 3_566 ?
C1 Pt1 C2 90.0(2) . 3_566 ?
C2 Pt1 C2 180 . 3_566 ?
C4 Pt2 C4 180 3_656 . ?
C4 Pt2 C3 89.74(14) 3_656 3_656 ?
C4 Pt2 C3 90.26(14) . 3_656 ?
C4 Pt2 C3 90.26(14) 3_656 . ?
C4 Pt2 C3 89.74(14) . . ?
C3 Pt2 C3 180 3_656 . ?
N1 C1 Pt1 178.2(3) . . ?
N2 C2 Pt1 177.9(4) . . ?
N3 C3 Pt2 177.7(3) . . ?
N4 C4 Pt2 178.6(3) . . ?
C12 N11 C16 120.8(3) . . ?
C12 N11 C18 120.7(3) . . ?
C16 N11 C18 118.2(3) . . ?
N11 C12 C13 120.8(3) . . ?
C14 C13 C12 120.9(4) . . ?
C13 C14 C15 119.2(4) . . ?
C16 C15 C14 118.4(4) . . ?
C16 C15 C17 119.2(4) . . ?
C14 C15 C17 122.4(4) . . ?
N11 C16 C15 119.6(4) . . ?
N11 C16 C26 120.6(4) . . ?
C15 C16 C26 119.8(4) . . ?
C27 C17 C15 120.2(4) . . ?
N11 C18 C28 110.9(3) . . ?
C22 N21 C26 121.7(4) . . ?
C22 N21 C28 120.4(4) . . ?
C26 N21 C28 117.5(4) . . ?
N21 C22 C23 120.9(4) . . ?
C24 C23 C22 118.7(4) . . ?
C23 C24 C25 121.8(4) . . ?
C24 C25 C26 117.2(3) . . ?
C24 C25 C27 124.3(4) . . ?
C26 C25 C27 118.4(3) . . ?
N21 C26 C25 119.6(3) . . ?
N21 C26 C16 120.7(5) . . ?
C25 C26 C16 119.7(3) . . ?
C17 C27 C25 122.2(4) . . ?
C18 C28 N21 110.4(3) . . ?

loop_
_geom_bond_atom_site_label_1
_geom_bond_atom_site_label_2
_geom_bond_distance
_geom_bond_site_symmetry_2
_geom_bond_publ_flag
Pt1 C1 1.992(4) 3_566 ?
Pt1 C1 1.992(4) . ?
Pt1 C2 1.996(4) . ?
Pt1 C2 1.996(4) 3_566 ?
Pt2 C4 1.989(4) 3_656 ?
Pt2 C4 1.989(4) . ?
Pt2 C3 1.992(4) 3_656 ?
Pt2 C3 1.992(4) . ?
N1 C1 1.127(4) . ?
N2 C2 1.135(5) . ?
N3 C3 1.135(4) . ?
N4 C4 1.149(5) . ?
N11 C12 1.314(4) . ?
N11 C16 1.372(4) . ?
N11 C18 1.479(4) . ?
C12 C13 1.373(5) . ?
C13 C14 1.348(5) . ?
C14 C15 1.397(6) . ?
C15 C16 1.395(6) . ?
C15 C17 1.431(5) . ?
C16 C26 1.437(5) . ?
C17 C27 1.357(6) . ?
C18 C28 1.495(5) . ?
N21 C22 1.322(5) . ?
N21 C26 1.363(5) . ?
N21 C28 1.506(4) . ?
C22 C23 1.389(7) . ?
C23 C24 1.359(7) . ?
C24 C25 1.389(5) . ?
C25 C26 1.410(6) . ?
C25 C27 1.414(5) . ?
